data_1576583
loop_
_publ_author_name
'Lin, Ze'
'Xu, Zhaocheng'
'Tian, Jun'
'Zhang, Chenyang'
'Sheng, Chuqiao'
'Dong, Zeyuan'

_publ_section_title
;
 Foldamer-based K<sup>+</sup> channels with ion selectivity surpassing the
 KcsA channel.
;
_journal_issue 15
_journal_name_full 'Chemical science'
_journal_page_first 7620
_journal_page_last 7628
_journal_paper_doi 10.1039/d5sc08786d
_journal_volume 17
_journal_year 2026
_chemical_formula_moiety 'C19 H11 N7 O2'
_chemical_formula_sum 'C19 H11 N7 O2'
_chemical_formula_weight 369.35
_space_group_crystal_system monoclinic
_space_group_IT_number 14
_space_group_name_Hall '-P 2yn'
_space_group_name_H-M_alt 'P 1 21/n 1'
_atom_sites_solution_hydrogens geom
_atom_sites_solution_primary direct
_audit_creation_date 2025-05-10
_audit_creation_method
;FinalCif V138 by Daniel Kratzert, Freiburg 2025, 
https://dkratzert.de/finalcif.html
;
_audit_update_record
;
2025-06-26 deposited with the CCDC.	2026-02-17 downloaded from the CCDC.
;
_cell_angle_alpha 90
_cell_angle_beta 92.790(5)
_cell_angle_gamma 90
_cell_formula_units_Z 4
_cell_length_a 4.3394(5)
_cell_length_b 36.940(5)
_cell_length_c 11.2673(14)
_cell_measurement_reflns_used 9921
_cell_measurement_temperature 298.00
_cell_measurement_theta_max 24.46
_cell_measurement_theta_min 2.85
_cell_volume 1804.0(4)
_computing_cell_refinement 'SAINT V8.40A (?, 2016)'
_computing_data_reduction 'SAINT V8.40A (?, 2016)'
_computing_molecular_graphics 'Olex2 1.5 (Dolomanov et al., 2009)'
_computing_publication_material 'Olex2 1.5 (Dolomanov et al., 2009)'
_computing_structure_refinement 'SHELXL 2018/3 (Sheldrick, 2015)'
_computing_structure_solution 'ShelXT (Sheldrick, 2015)'
_diffrn_ambient_temperature 298.00
_diffrn_measured_fraction_theta_full 0.973
_diffrn_measured_fraction_theta_max 0.973
_diffrn_measurement_device_type 'Bruker APEX-II CCD'
_diffrn_measurement_method '\f and \w scans'
_diffrn_radiation_type MoK\a
_diffrn_radiation_wavelength 0.71073
_diffrn_reflns_av_R_equivalents 0.0570
_diffrn_reflns_av_unetI/netI 0.0212
_diffrn_reflns_Laue_measured_fraction_full 0.973
_diffrn_reflns_Laue_measured_fraction_max 0.973
_diffrn_reflns_limit_h_max 5
_diffrn_reflns_limit_h_min -5
_diffrn_reflns_limit_k_max 43
_diffrn_reflns_limit_k_min -43
_diffrn_reflns_limit_l_max 13
_diffrn_reflns_limit_l_min -13
_diffrn_reflns_number 45194
_diffrn_reflns_point_group_measured_fraction_full 0.973
_diffrn_reflns_point_group_measured_fraction_max 0.973
_diffrn_reflns_theta_full 25.027
_diffrn_reflns_theta_max 25.027
_diffrn_reflns_theta_min 2.853
_exptl_absorpt_coefficient_mu 0.095
_exptl_absorpt_correction_type none
_exptl_crystal_colour 'clear light colourless'
_exptl_crystal_colour_lustre clear
_exptl_crystal_colour_modifier light
_exptl_crystal_colour_primary colourless
_exptl_crystal_density_diffrn 1.360
_exptl_crystal_description block
_exptl_crystal_F_000 760
_exptl_crystal_size_max 0.13
_exptl_crystal_size_mid 0.12
_exptl_crystal_size_min 0.11
_refine_diff_density_max 0.275
_refine_diff_density_min -0.271
_refine_diff_density_rms 0.066
_refine_ls_extinction_method none
_refine_ls_goodness_of_fit_ref 1.122
_refine_ls_hydrogen_treatment constr
_refine_ls_matrix_type full
_refine_ls_number_parameters 253
_refine_ls_number_reflns 3087
_refine_ls_number_restraints 0
_refine_ls_restrained_S_all 1.122
_refine_ls_R_factor_all 0.1126
_refine_ls_R_factor_gt 0.0804
_refine_ls_shift/su_max 0.000
_refine_ls_shift/su_mean 0.000
_refine_ls_structure_factor_coef Fsqd
_refine_ls_weighting_details 'w=1/[\s^2^(Fo^2^)+(0.1690P)^2^+0.2439P] where P=(Fo^2^+2Fc^2^)/3'
_refine_ls_weighting_scheme calc
_refine_ls_wR_factor_gt 0.2090
_refine_ls_wR_factor_ref 0.2657
_reflns_Friedel_coverage 0.000
_reflns_number_gt 2084
_reflns_number_total 3087
_reflns_threshold_expression 'I > 2\s(I)'
_cod_data_source_file d5sc08786d2.cif
_cod_data_source_block xzc-1
_cod_depositor_comments 'Adding full bibliography for 1576583.cif.'
_cod_database_code 1576583
_olex2_refinement_description
;
1. Fixed Uiso
 At 1.2 times of:
  All C(H) groups
2.a Aromatic/amide H refined with riding coordinates:
 C9(H9), C11(H11), C10(H10), C4(H4), C3(H3), C2(H2), C16(H16), C19(H19),
 C1(H1), C18(H18), C17(H17)
;
_olex2_submission_special_instructions 'No special instructions were received'
_shelx_shelxl_version_number 2018/3
_smtbx_masks_void_probe_radius 1.2
_smtbx_masks_void_truncation_radius 1.2
_shelx_space_group_comment
;
The symmetry employed for this shelxl refinement is uniquely defined
by the following loop, which should always be used as a source of
symmetry information in preference to the above space-group names.
They are only intended as comments.
;
_shelx_estimated_absorpt_t_min 0.988
_shelx_estimated_absorpt_t_max 0.990

loop_
_space_group_symop_operation_xyz
'x, y, z'
'-x+1/2, y+1/2, -z+1/2'
'-x, -y, -z'
'x-1/2, -y-1/2, z-1/2'

loop_
_atom_site_label
_atom_site_type_symbol
_atom_site_fract_x
_atom_site_fract_y
_atom_site_fract_z
_atom_site_U_iso_or_equiv
_atom_site_adp_type
_atom_site_occupancy
_atom_site_site_symmetry_order
_atom_site_calc_flag
_atom_site_refinement_flags_posn
_atom_site_refinement_flags_adp
_atom_site_refinement_flags_occupancy
_atom_site_disorder_assembly
_atom_site_disorder_group
O1 O 0.8733(5) 0.40598(5) 0.67268(18) 0.0649(6) Uani 1 1 d . . . . .
O2 O 0.0183(4) 0.34848(6) 0.47381(18) 0.0628(6) Uani 1 1 d . . . . .
N4 N 0.4390(5) 0.40346(6) 0.4851(2) 0.0608(7) Uani 1 1 d . . . . .
N5 N -0.1165(6) 0.35911(8) 0.2861(2) 0.0739(8) Uani 1 1 d . . . . .
N6 N -0.2831(6) 0.32891(8) 0.3237(2) 0.0732(8) Uani 1 1 d . . . . .
N3 N 0.9924(7) 0.46271(8) 0.6345(3) 0.0792(8) Uani 1 1 d . . . . .
N2 N 1.1690(7) 0.45123(8) 0.7363(3) 0.0818(9) Uani 1 1 d . . . . .
C12 C 0.2579(7) 0.40104(8) 0.3866(3) 0.0621(8) Uani 1 1 d . . . . .
C7 C 0.8253(7) 0.43537(8) 0.6012(3) 0.0621(7) Uani 1 1 d . . . . .
C13 C 0.0546(7) 0.36938(8) 0.3762(3) 0.0615(8) Uani 1 1 d . . . . .
C8 C 0.6163(7) 0.43309(8) 0.4967(3) 0.0616(8) Uani 1 1 d . . . . .
C14 C -0.1975(6) 0.32421(8) 0.4341(3) 0.0626(8) Uani 1 1 d . . . . .
C6 C 1.0906(7) 0.41814(10) 0.7542(3) 0.0692(8) Uani 1 1 d . . . . .
C15 C -0.3055(8) 0.29734(9) 0.5183(3) 0.0721(9) Uani 1 1 d . . . . .
N7 N -0.4891(9) 0.27109(10) 0.4745(3) 0.1039(11) Uani 1 1 d . . . . .
C5 C 1.2111(8) 0.39345(10) 0.8473(3) 0.0734(9) Uani 1 1 d . . . . .
C9 C 0.6129(8) 0.46110(9) 0.4131(3) 0.0739(9) Uani 1 1 d . . . . .
H9 H 0.734665 0.481589 0.425640 0.089 Uiso 1 1 calc R U . . .
C11 C 0.2467(8) 0.42693(10) 0.2973(3) 0.0739(9) Uani 1 1 d . . . . .
H11 H 0.121348 0.423698 0.228802 0.089 Uiso 1 1 calc R U . . .
C10 C 0.4259(8) 0.45758(10) 0.3125(3) 0.0802(10) Uani 1 1 d . . . . .
H10 H 0.419619 0.475651 0.254978 0.096 Uiso 1 1 calc R U . . .
N1 N 1.1328(10) 0.35895(11) 0.8402(4) 0.1118(13) Uani 1 1 d . . . . .
C4 C 1.3909(9) 0.40761(12) 0.9385(3) 0.0921(12) Uani 1 1 d . . . . .
H4 H 1.440422 0.432100 0.940798 0.111 Uiso 1 1 calc R U . . .
C3 C 1.4967(12) 0.38440(19) 1.0269(4) 0.1149(17) Uani 1 1 d . . . . .
H3 H 1.621984 0.393236 1.089688 0.138 Uiso 1 1 calc R U . . .
C2 C 1.4209(12) 0.34911(18) 1.0237(4) 0.1139(15) Uani 1 1 d . . . . .
H2 H 1.486985 0.333622 1.084794 0.137 Uiso 1 1 calc R U . . .
C16 C -0.2229(13) 0.30035(14) 0.6344(4) 0.1195(17) Uani 1 1 d . . . . .
H16 H -0.099821 0.319479 0.662007 0.143 Uiso 1 1 calc R U . . .
C19 C -0.5900(14) 0.24716(14) 0.5530(6) 0.1215(17) Uani 1 1 d . . . . .
H19 H -0.726325 0.229313 0.525178 0.146 Uiso 1 1 calc R U . . .
C1 C 1.2450(14) 0.33647(16) 0.9287(5) 0.1312(19) Uani 1 1 d . . . . .
H1 H 1.200180 0.311877 0.924014 0.157 Uiso 1 1 calc R U . . .
C18 C -0.5082(16) 0.24731(16) 0.6670(6) 0.142(2) Uani 1 1 d . . . . .
H18 H -0.573806 0.229228 0.717319 0.170 Uiso 1 1 calc R U . . .
C17 C -0.321(2) 0.2753(2) 0.7095(5) 0.178(3) Uani 1 1 d . . . . .
H17 H -0.264232 0.276679 0.790052 0.213 Uiso 1 1 calc R U . . .

loop_
_atom_site_aniso_label
_atom_site_aniso_U_11
_atom_site_aniso_U_22
_atom_site_aniso_U_33
_atom_site_aniso_U_23
_atom_site_aniso_U_13
_atom_site_aniso_U_12
O1 0.0649(12) 0.0614(12) 0.0682(12) -0.0032(9) 0.0006(10) -0.0062(9)
O2 0.0645(12) 0.0612(12) 0.0620(12) -0.0035(9) -0.0056(9) -0.0004(9)
N4 0.0563(13) 0.0605(15) 0.0658(15) 0.0000(11) 0.0052(11) 0.0049(11)
N5 0.0731(16) 0.0816(19) 0.0660(16) -0.0012(13) -0.0090(13) 0.0056(14)
N6 0.0729(16) 0.0747(18) 0.0705(17) -0.0088(13) -0.0121(13) 0.0021(13)
N3 0.0808(18) 0.0663(17) 0.091(2) -0.0052(14) 0.0075(16) -0.0108(14)
N2 0.0820(18) 0.078(2) 0.085(2) -0.0138(15) -0.0005(15) -0.0153(15)
C12 0.0547(16) 0.0659(19) 0.0660(17) 0.0006(14) 0.0055(13) 0.0097(13)
C7 0.0607(16) 0.0577(17) 0.0689(17) -0.0030(14) 0.0123(13) -0.0030(13)
C13 0.0563(15) 0.0647(17) 0.0630(17) -0.0031(14) -0.0010(13) 0.0104(13)
C8 0.0546(16) 0.0575(17) 0.0733(18) -0.0015(14) 0.0113(13) 0.0033(13)
C14 0.0613(16) 0.0600(17) 0.0656(18) -0.0107(13) -0.0075(13) 0.0022(13)
C6 0.0618(17) 0.076(2) 0.0696(19) -0.0157(16) 0.0013(14) -0.0079(15)
C15 0.0764(19) 0.0636(19) 0.075(2) -0.0052(15) -0.0060(15) -0.0044(15)
N7 0.127(3) 0.076(2) 0.108(2) -0.0138(18) 0.001(2) -0.031(2)
C5 0.0694(19) 0.080(2) 0.0704(19) -0.0068(16) -0.0004(15) -0.0019(16)
C9 0.069(2) 0.0633(19) 0.091(2) 0.0077(16) 0.0131(17) -0.0016(15)
C11 0.0676(18) 0.078(2) 0.076(2) 0.0111(16) 0.0026(15) 0.0077(16)
C10 0.080(2) 0.073(2) 0.089(2) 0.0234(18) 0.0136(19) 0.0117(17)
N1 0.128(3) 0.100(3) 0.104(2) 0.018(2) -0.034(2) -0.021(2)
C4 0.095(3) 0.099(3) 0.081(2) -0.021(2) -0.015(2) 0.004(2)
C3 0.114(3) 0.148(5) 0.080(3) -0.027(3) -0.025(2) 0.023(3)
C2 0.120(4) 0.133(5) 0.087(3) 0.009(3) -0.020(3) 0.023(3)
C16 0.150(4) 0.127(4) 0.078(3) 0.020(2) -0.027(3) -0.063(3)
C19 0.149(4) 0.089(3) 0.128(4) -0.008(3) 0.018(3) -0.041(3)
C1 0.156(4) 0.114(4) 0.119(4) 0.032(3) -0.041(3) -0.014(3)
C18 0.178(6) 0.120(4) 0.128(5) 0.040(3) 0.010(4) -0.051(4)
C17 0.228(7) 0.200(7) 0.101(4) 0.047(4) -0.032(4) -0.108(6)

loop_
_atom_type_symbol
_atom_type_description
_atom_type_scat_dispersion_real
_atom_type_scat_dispersion_imag
_atom_type_scat_source
C C 0.0033 0.0016 'International Tables Vol C Tables 4.2.6.8 and 6.1.1.4'
H H 0.0000 0.0000 'International Tables Vol C Tables 4.2.6.8 and 6.1.1.4'
N N 0.0061 0.0033 'International Tables Vol C Tables 4.2.6.8 and 6.1.1.4'
O O 0.0106 0.0060 'International Tables Vol C Tables 4.2.6.8 and 6.1.1.4'

loop_
_geom_angle_atom_site_label_1
_geom_angle_atom_site_label_2
_geom_angle_atom_site_label_3
_geom_angle
_geom_angle_site_symmetry_1
_geom_angle_site_symmetry_3
_geom_angle_publ_flag
C6 O1 C7 102.5(2) . . ?
C14 O2 C13 102.3(2) . . ?
C12 N4 C8 116.7(3) . . ?
C13 N5 N6 106.4(3) . . ?
C14 N6 N5 105.6(2) . . ?
C7 N3 N2 106.0(3) . . ?
C6 N2 N3 105.9(3) . . ?
N4 C12 C13 116.7(3) . . ?
N4 C12 C11 123.8(3) . . ?
C11 C12 C13 119.5(3) . . ?
O1 C7 C8 120.3(3) . . ?
N3 C7 O1 112.6(3) . . ?
N3 C7 C8 127.0(3) . . ?
O2 C13 C12 118.8(3) . . ?
N5 C13 O2 112.7(3) . . ?
N5 C13 C12 128.4(3) . . ?
N4 C8 C7 117.3(3) . . ?
N4 C8 C9 123.4(3) . . ?
C9 C8 C7 119.3(3) . . ?
O2 C14 C15 118.1(3) . . ?
N6 C14 O2 113.0(3) . . ?
N6 C14 C15 128.9(3) . . ?
O1 C6 C5 119.3(3) . . ?
N2 C6 O1 112.8(3) . . ?
N2 C6 C5 127.9(3) . . ?
N7 C15 C14 117.1(3) . . ?
N7 C15 C16 123.1(4) . . ?
C16 C15 C14 119.7(3) . . ?
C15 N7 C19 116.4(4) . . ?
N1 C5 C6 118.3(3) . . ?
N1 C5 C4 123.5(4) . . ?
C4 C5 C6 118.1(4) . . ?
C8 C9 H9 120.8 . . ?
C10 C9 C8 118.3(3) . . ?
C10 C9 H9 120.8 . . ?
C12 C11 H11 120.8 . . ?
C10 C11 C12 118.4(3) . . ?
C10 C11 H11 120.8 . . ?
C9 C10 C11 119.3(3) . . ?
C9 C10 H10 120.4 . . ?
C11 C10 H10 120.4 . . ?
C5 N1 C1 117.4(4) . . ?
C5 C4 H4 121.1 . . ?
C5 C4 C3 117.7(4) . . ?
C3 C4 H4 121.1 . . ?
C4 C3 H3 119.6 . . ?
C2 C3 C4 120.8(4) . . ?
C2 C3 H3 119.6 . . ?
C3 C2 H2 120.7 . . ?
C3 C2 C1 118.6(5) . . ?
C1 C2 H2 120.7 . . ?
C15 C16 H16 120.6 . . ?
C17 C16 C15 118.7(5) . . ?
C17 C16 H16 120.6 . . ?
N7 C19 H19 118.0 . . ?
C18 C19 N7 124.1(5) . . ?
C18 C19 H19 118.0 . . ?
N1 C1 H1 119.0 . . ?
C2 C1 N1 121.9(5) . . ?
C2 C1 H1 119.0 . . ?
C19 C18 H18 121.1 . . ?
C19 C18 C17 117.8(5) . . ?
C17 C18 H18 121.1 . . ?
C16 C17 C18 119.8(5) . . ?
C16 C17 H17 120.1 . . ?
C18 C17 H17 120.1 . . ?

loop_
_geom_bond_atom_site_label_1
_geom_bond_atom_site_label_2
_geom_bond_distance
_geom_bond_site_symmetry_2
_geom_bond_publ_flag
O1 C7 1.362(4) . ?
O1 C6 1.360(4) . ?
O2 C13 1.359(4) . ?
O2 C14 1.357(3) . ?
N4 C12 1.331(4) . ?
N4 C8 1.341(4) . ?
N5 N6 1.406(4) . ?
N5 C13 1.286(4) . ?
N6 C14 1.292(4) . ?
N3 N2 1.413(4) . ?
N3 C7 1.289(4) . ?
N2 C6 1.287(4) . ?
C12 C13 1.466(4) . ?
C12 C11 1.387(4) . ?
C7 C8 1.453(5) . ?
C8 C9 1.398(5) . ?
C14 C15 1.466(5) . ?
C6 C5 1.467(5) . ?
C15 N7 1.334(4) . ?
C15 C16 1.344(5) . ?
N7 C19 1.339(6) . ?
C5 N1 1.321(5) . ?
C5 C4 1.363(5) . ?
C9 H9 0.9300 . ?
C9 C10 1.368(5) . ?
C11 H11 0.9300 . ?
C11 C10 1.379(5) . ?
C10 H10 0.9300 . ?
N1 C1 1.369(6) . ?
C4 H4 0.9300 . ?
C4 C3 1.376(7) . ?
C3 H3 0.9300 . ?
C3 C2 1.344(8) . ?
C2 H2 0.9300 . ?
C2 C1 1.366(8) . ?
C16 H16 0.9300 . ?
C16 C17 1.338(7) . ?
C19 H19 0.9300 . ?
C19 C18 1.316(8) . ?
C1 H1 0.9300 . ?
C18 H18 0.9300 . ?
C18 C17 1.386(9) . ?
C17 H17 0.9300 . ?

loop_
_geom_torsion_atom_site_label_1
_geom_torsion_atom_site_label_2
_geom_torsion_atom_site_label_3
_geom_torsion_atom_site_label_4
_geom_torsion
_geom_torsion_site_symmetry_1
_geom_torsion_site_symmetry_2
_geom_torsion_site_symmetry_3
_geom_torsion_site_symmetry_4
_geom_torsion_publ_flag
O1 C7 C8 N4 10.6(4) . . . . ?
O1 C7 C8 C9 -168.3(3) . . . . ?
O1 C6 C5 N1 8.3(5) . . . . ?
O1 C6 C5 C4 -169.8(3) . . . . ?
O2 C14 C15 N7 -172.1(3) . . . . ?
O2 C14 C15 C16 9.1(5) . . . . ?
N4 C12 C13 O2 12.3(4) . . . . ?
N4 C12 C13 N5 -172.4(3) . . . . ?
N4 C12 C11 C10 -2.1(5) . . . . ?
N4 C8 C9 C10 -2.1(5) . . . . ?
N5 N6 C14 O2 -1.1(3) . . . . ?
N5 N6 C14 C15 177.7(3) . . . . ?
N6 N5 C13 O2 -0.1(3) . . . . ?
N6 N5 C13 C12 -175.6(3) . . . . ?
N6 C14 C15 N7 9.1(5) . . . . ?
N6 C14 C15 C16 -169.6(4) . . . . ?
N3 N2 C6 O1 -0.1(4) . . . . ?
N3 N2 C6 C5 178.6(3) . . . . ?
N3 C7 C8 N4 -173.0(3) . . . . ?
N3 C7 C8 C9 8.1(5) . . . . ?
N2 N3 C7 O1 0.1(3) . . . . ?
N2 N3 C7 C8 -176.5(3) . . . . ?
N2 C6 C5 N1 -170.3(4) . . . . ?
N2 C6 C5 C4 11.5(5) . . . . ?
C12 N4 C8 C7 -177.4(2) . . . . ?
C12 N4 C8 C9 1.5(4) . . . . ?
C12 C11 C10 C9 1.5(5) . . . . ?
C7 O1 C6 N2 0.2(3) . . . . ?
C7 O1 C6 C5 -178.6(3) . . . . ?
C7 N3 N2 C6 0.0(4) . . . . ?
C7 C8 C9 C10 176.8(3) . . . . ?
C13 O2 C14 N6 1.0(3) . . . . ?
C13 O2 C14 C15 -177.9(3) . . . . ?
C13 N5 N6 C14 0.7(3) . . . . ?
C13 C12 C11 C10 176.0(3) . . . . ?
C8 N4 C12 C13 -177.5(2) . . . . ?
C8 N4 C12 C11 0.6(4) . . . . ?
C8 C9 C10 C11 0.5(5) . . . . ?
C14 O2 C13 N5 -0.5(3) . . . . ?
C14 O2 C13 C12 175.5(2) . . . . ?
C14 C15 N7 C19 -178.9(4) . . . . ?
C14 C15 C16 C17 -179.3(6) . . . . ?
C6 O1 C7 N3 -0.2(3) . . . . ?
C6 O1 C7 C8 176.7(3) . . . . ?
C6 C5 N1 C1 -179.3(4) . . . . ?
C6 C5 C4 C3 178.4(4) . . . . ?
C15 N7 C19 C18 -3.1(9) . . . . ?
C15 C16 C17 C18 -1.0(12) . . . . ?
N7 C15 C16 C17 2.1(9) . . . . ?
N7 C19 C18 C17 4.1(11) . . . . ?
C5 N1 C1 C2 2.6(9) . . . . ?
C5 C4 C3 C2 -0.8(7) . . . . ?
C11 C12 C13 O2 -166.0(3) . . . . ?
C11 C12 C13 N5 9.4(5) . . . . ?
N1 C5 C4 C3 0.4(6) . . . . ?
C4 C5 N1 C1 -1.3(7) . . . . ?
C4 C3 C2 C1 2.1(9) . . . . ?
C3 C2 C1 N1 -3.1(9) . . . . ?
C16 C15 N7 C19 -0.2(7) . . . . ?
C19 C18 C17 C16 -2.0(13) . . . . ?

loop_
_smtbx_masks_void_nr
_smtbx_masks_void_average_x
_smtbx_masks_void_average_y
_smtbx_masks_void_average_z
_smtbx_masks_void_volume
_smtbx_masks_void_count_electrons
_smtbx_masks_void_content
1 -0.979 0.000 0.500 75.6 17.3 ?
2 -0.645 0.500 0.000 75.6 17.3 ?
